data_4037217
loop_
_publ_author_name
'Pigulski, Bart\/lomiej'
'Arendt, Agata'
'Tomilin, Denis N.'
'Sobenina, Lyubov N.'
'Trofimov, Boris A.'
'Szafert, S\/lawomir'

_publ_section_title
;
 Transition-Metal Free Mechanochemical Approach to Polyyne Substituted
 Pyrroles.
;
_journal_issue 19
_journal_name_full 'The Journal of organic chemistry'
_journal_page_first 9188
_journal_page_last 9198
_journal_paper_doi 10.1021/acs.joc.6b01732
_journal_volume 81
_journal_year 2016
_chemical_formula_moiety 'C24 H16 N2 O2'
_chemical_formula_sum 'C24 H16 N2 O2'
_chemical_formula_weight 364.39
_space_group_crystal_system monoclinic
_space_group_IT_number 14
_space_group_name_Hall '-P 2ybc'
_space_group_name_H-M_alt 'P 1 21/c 1'
_atom_sites_solution_hydrogens geom
_audit_creation_method SHELXL-2014/7
_cell_angle_alpha 90
_cell_angle_beta 105.90(3)
_cell_angle_gamma 90
_cell_formula_units_Z 4
_cell_length_a 15.996(5)
_cell_length_b 6.903(2)
_cell_length_c 17.091(6)
_cell_measurement_reflns_used 1655
_cell_measurement_temperature 100(2)
_cell_measurement_theta_max 63.2672
_cell_measurement_theta_min 2.6860
_cell_volume 1815.0(10)
_computing_structure_refinement 'SHELXL-2014/7 (Sheldrick, 2014)'
_diffrn_ambient_temperature 100(2)
_diffrn_detector_area_resol_mean 8.1956
_diffrn_measured_fraction_theta_full 0.963
_diffrn_measured_fraction_theta_max 0.963
_diffrn_measurement_device_type 'Xcalibur Onyx'
_diffrn_measurement_method '/w scans'
_diffrn_radiation_type CuK\a
_diffrn_radiation_wavelength 1.5418
_diffrn_reflns_av_R_equivalents 0.0578
_diffrn_reflns_av_unetI/netI 0.0654
_diffrn_reflns_Laue_measured_fraction_full 0.963
_diffrn_reflns_Laue_measured_fraction_max 0.963
_diffrn_reflns_limit_h_max 18
_diffrn_reflns_limit_h_min -17
_diffrn_reflns_limit_k_max 7
_diffrn_reflns_limit_k_min -5
_diffrn_reflns_limit_l_max 19
_diffrn_reflns_limit_l_min -14
_diffrn_reflns_number 5088
_diffrn_reflns_point_group_measured_fraction_full 0.963
_diffrn_reflns_point_group_measured_fraction_max 0.963
_diffrn_reflns_theta_full 63.365
_diffrn_reflns_theta_max 63.365
_diffrn_reflns_theta_min 2.872
_diffrn_source 'Enhance (Cu) X-ray Source'
_exptl_absorpt_coefficient_mu 0.688
_exptl_absorpt_correction_type none
_exptl_crystal_colour red
_exptl_crystal_density_diffrn 1.334
_exptl_crystal_description plates
_exptl_crystal_F_000 760
_exptl_crystal_size_max 0.410
_exptl_crystal_size_mid 0.150
_exptl_crystal_size_min 0.040
_refine_diff_density_max 0.421
_refine_diff_density_min -0.299
_refine_diff_density_rms 0.074
_refine_ls_extinction_method none
_refine_ls_goodness_of_fit_ref 0.884
_refine_ls_hydrogen_treatment constr
_refine_ls_matrix_type full
_refine_ls_number_parameters 253
_refine_ls_number_reflns 2844
_refine_ls_number_restraints 0
_refine_ls_restrained_S_all 0.884
_refine_ls_R_factor_all 0.0990
_refine_ls_R_factor_gt 0.0670
_refine_ls_shift/su_max 0.000
_refine_ls_shift/su_mean 0.000
_refine_ls_structure_factor_coef Fsqd
_refine_ls_weighting_details 'w=1/[\s^2^(Fo^2^)+(0.1176P)^2^] where P=(Fo^2^+2Fc^2^)/3'
_refine_ls_weighting_scheme calc
_refine_ls_wR_factor_gt 0.1700
_refine_ls_wR_factor_ref 0.1847
_reflns_Friedel_coverage 0.000
_reflns_number_gt 1634
_reflns_number_total 2844
_reflns_threshold_expression 'I > 2\s(I)'
_cod_data_source_file jo6b01732_si_001.cif
_cod_data_source_block 2-C8THI-Vin
_cod_original_sg_symbol_H-M 'P 21/c'
_cod_database_code 4037217
_shelx_shelxl_version_number 2014/7
_shelx_space_group_comment
;
The symmetry employed for this shelxl refinement is uniquely defined
by the following loop, which should always be used as a source of
symmetry information in preference to the above space-group names.
They are only intended as comments.
;
_shelx_estimated_absorpt_t_min 0.766
_shelx_estimated_absorpt_t_max 0.973

loop_
_space_group_symop_operation_xyz
'x, y, z'
'-x, y+1/2, -z+1/2'
'-x, -y, -z'
'x, -y-1/2, z-1/2'

loop_
_atom_site_label
_atom_site_type_symbol
_atom_site_fract_x
_atom_site_fract_y
_atom_site_fract_z
_atom_site_U_iso_or_equiv
_atom_site_adp_type
_atom_site_occupancy
_atom_site_site_symmetry_order
_atom_site_calc_flag
_atom_site_refinement_flags_posn
_atom_site_refinement_flags_adp
O2 O 0.27499(15) 0.1201(3) 0.84804(13) 0.0371(6) Uani 1 1 d . .
N2 N -0.32711(16) 0.1071(4) -0.16464(14) 0.0247(6) Uani 1 1 d . .
C22 C -0.2834(2) 0.1185(5) -0.36525(18) 0.0283(7) Uani 1 1 d . .
H22A H -0.2392 0.0289 -0.3754 0.034 Uiso 1 1 calc R U
H22B H -0.2705 0.2504 -0.3815 0.034 Uiso 1 1 calc R U
C5 C -0.00883(19) 0.1304(5) 0.24319(18) 0.0263(7) Uani 1 1 d . .
C13 C 0.3053(2) 0.1108(5) 0.65012(18) 0.0290(7) Uani 1 1 d . .
H13 H 0.3670 0.1050 0.6642 0.035 Uiso 1 1 calc R U
C9 C 0.16534(19) 0.1225(4) 0.54979(17) 0.0237(7) Uani 1 1 d . .
C7 C 0.07597(19) 0.1315(4) 0.39512(19) 0.0283(8) Uani 1 1 d . .
C1 C -0.1874(2) 0.1176(4) -0.05594(18) 0.0270(7) Uani 1 1 d . .
C3 C -0.0957(2) 0.1249(4) 0.09247(19) 0.0279(7) Uani 1 1 d . .
C17 C -0.2792(2) 0.1169(4) -0.27675(18) 0.0260(7) Uani 1 1 d . .
C4 C -0.05420(19) 0.1275(5) 0.16390(18) 0.0281(8) Uani 1 1 d . .
C6 C 0.03150(19) 0.1325(4) 0.31489(19) 0.0270(7) Uani 1 1 d . .
N1 N 0.31358(17) 0.1170(4) 0.79548(15) 0.0293(7) Uani 1 1 d . .
C2 C -0.1430(2) 0.1221(4) 0.01319(19) 0.0281(7) Uani 1 1 d . .
C8 C 0.1159(2) 0.1274(4) 0.46645(19) 0.0276(7) Uani 1 1 d . .
C11 C 0.1728(2) 0.1259(4) 0.69300(18) 0.0270(7) Uani 1 1 d . .
H11 H 0.1457 0.1305 0.7359 0.032 Uiso 1 1 calc R U
C16 C -0.2061(2) 0.1186(4) -0.20669(18) 0.0271(7) Uani 1 1 d . .
H16 H -0.1468 0.1235 -0.2067 0.033 Uiso 1 1 calc R U
O1 O 0.39332(14) 0.1155(3) 0.80912(14) 0.0383(6) Uani 1 1 d . .
C19 C -0.4437(2) 0.1074(5) -0.30086(19) 0.0308(8) Uani 1 1 d . .
H19A H -0.4787 0.2025 -0.2801 0.037 Uiso 1 1 calc R U
H19B H -0.4689 -0.0230 -0.2989 0.037 Uiso 1 1 calc R U
C12 C 0.2616(2) 0.1171(4) 0.70870(17) 0.0254(7) Uani 1 1 d . .
C15 C -0.23688(19) 0.1117(4) -0.13941(18) 0.0250(7) Uani 1 1 d . .
C18 C -0.35245(19) 0.1113(4) -0.25022(17) 0.0247(7) Uani 1 1 d . .
C14 C 0.2555(2) 0.1130(5) 0.56871(19) 0.0305(8) Uani 1 1 d . .
H14 H 0.2834 0.1081 0.5263 0.037 Uiso 1 1 calc R U
C20 C -0.4452(2) 0.1578(5) -0.38875(19) 0.0324(8) Uani 1 1 d . .
H20A H -0.5024 0.1210 -0.4255 0.039 Uiso 1 1 calc R U
H20B H -0.4385 0.2996 -0.3932 0.039 Uiso 1 1 calc R U
C10 C 0.1235(2) 0.1281(5) 0.61118(18) 0.0297(8) Uani 1 1 d . .
H10 H 0.0619 0.1333 0.5978 0.036 Uiso 1 1 calc R U
C23 C -0.3883(2) 0.0879(5) -0.1186(2) 0.0322(8) Uani 1 1 d . .
H23 H -0.4471 0.1184 -0.1457 0.039 Uiso 1 1 calc R U
C21 C -0.3741(2) 0.0563(5) -0.41610(19) 0.0335(8) Uani 1 1 d . .
H21A H -0.3805 0.0867 -0.4741 0.040 Uiso 1 1 calc R U
H21B H -0.3803 -0.0855 -0.4112 0.040 Uiso 1 1 calc R U
C24 C -0.3719(3) 0.0318(5) -0.0416(2) 0.0397(9) Uani 1 1 d . .
H24A H -0.3142 -0.0003 -0.0117 0.048 Uiso 1 1 calc R U
H24B H -0.4177 0.0238 -0.0163 0.048 Uiso 1 1 calc R U

loop_
_atom_site_aniso_label
_atom_site_aniso_U_11
_atom_site_aniso_U_22
_atom_site_aniso_U_33
_atom_site_aniso_U_23
_atom_site_aniso_U_13
_atom_site_aniso_U_12
O2 0.0459(14) 0.0439(15) 0.0198(12) 0.0024(11) 0.0062(10) -0.0048(12)
N2 0.0264(14) 0.0296(14) 0.0163(12) -0.0002(12) 0.0029(10) 0.0006(12)
C22 0.0290(17) 0.0324(18) 0.0231(17) 0.0017(14) 0.0064(13) 0.0023(15)
C5 0.0264(16) 0.0262(18) 0.0225(19) 0.0006(14) 0.0002(14) -0.0003(14)
C13 0.0254(16) 0.0364(19) 0.0211(17) -0.0008(15) -0.0007(13) 0.0020(15)
C9 0.0285(17) 0.0208(16) 0.0166(15) -0.0020(13) -0.0027(13) -0.0013(14)
C7 0.0273(17) 0.0276(18) 0.0261(19) -0.0005(15) 0.0007(15) -0.0020(15)
C1 0.0285(17) 0.0262(17) 0.0204(18) -0.0013(14) -0.0032(14) -0.0021(14)
C3 0.0299(16) 0.0256(17) 0.0236(18) 0.0009(14) -0.0002(14) -0.0019(15)
C17 0.0328(18) 0.0206(16) 0.0210(16) -0.0011(14) 0.0013(13) -0.0013(14)
C4 0.0274(17) 0.0305(19) 0.0234(19) -0.0003(14) 0.0018(14) -0.0013(15)
C6 0.0250(16) 0.0278(19) 0.0248(19) -0.0011(14) 0.0011(14) 0.0002(14)
N1 0.0335(16) 0.0274(15) 0.0211(14) 0.0007(12) -0.0025(12) -0.0028(13)
C2 0.0299(17) 0.0266(18) 0.0239(19) 0.0007(15) 0.0008(14) -0.0020(15)
C8 0.0295(17) 0.0253(18) 0.0245(18) -0.0021(14) 0.0016(14) -0.0012(15)
C11 0.0299(17) 0.0304(18) 0.0192(16) -0.0009(14) 0.0043(13) -0.0016(15)
C16 0.0258(16) 0.0253(17) 0.0271(17) -0.0009(14) 0.0020(13) 0.0006(14)
O1 0.0303(13) 0.0406(14) 0.0337(13) -0.0013(11) -0.0086(10) 0.0010(12)
C19 0.0285(17) 0.0366(19) 0.0238(17) -0.0018(15) 0.0014(13) 0.0001(15)
C12 0.0304(17) 0.0237(16) 0.0158(15) 0.0009(13) -0.0047(12) -0.0021(14)
C15 0.0228(15) 0.0256(17) 0.0214(16) 0.0004(14) -0.0026(13) 0.0002(14)
C18 0.0264(16) 0.0279(17) 0.0159(15) -0.0020(14) -0.0007(12) 0.0001(14)
C14 0.0283(17) 0.0372(19) 0.0248(17) -0.0049(15) 0.0056(14) -0.0015(16)
C20 0.0305(18) 0.040(2) 0.0219(17) 0.0000(15) -0.0015(14) 0.0019(15)
C10 0.0246(16) 0.0361(19) 0.0244(17) -0.0013(15) 0.0000(13) 0.0005(15)
C23 0.0308(17) 0.038(2) 0.0285(18) -0.0045(15) 0.0085(14) -0.0020(15)
C21 0.039(2) 0.036(2) 0.0219(17) -0.0008(15) 0.0017(15) 0.0016(16)
C24 0.043(2) 0.051(2) 0.0260(19) -0.0037(17) 0.0106(15) -0.0070(18)

loop_
_atom_type_symbol
_atom_type_description
_atom_type_scat_dispersion_real
_atom_type_scat_dispersion_imag
_atom_type_scat_source
C C 0.0181 0.0091 'International Tables Vol C Tables 4.2.6.8 and 6.1.1.4'
H H 0.0000 0.0000 'International Tables Vol C Tables 4.2.6.8 and 6.1.1.4'
N N 0.0311 0.0180 'International Tables Vol C Tables 4.2.6.8 and 6.1.1.4'
O O 0.0492 0.0322 'International Tables Vol C Tables 4.2.6.8 and 6.1.1.4'

loop_
_geom_angle_atom_site_label_1
_geom_angle_atom_site_label_2
_geom_angle_atom_site_label_3
_geom_angle
C15 N2 C18 107.5(2)
C15 N2 C23 130.2(3)
C18 N2 C23 122.1(3)
C17 C22 C21 110.1(3)
C17 C22 H22A 109.6
C21 C22 H22A 109.6
C17 C22 H22B 109.6
C21 C22 H22B 109.6
H22A C22 H22B 108.1
C6 C5 C4 179.5(4)
C12 C13 C14 117.4(3)
C12 C13 H13 121.3
C14 C13 H13 121.3
C10 C9 C14 120.6(3)
C10 C9 C8 120.2(3)
C14 C9 C8 119.3(3)
C8 C7 C6 178.9(4)
C2 C1 C15 177.5(3)
C4 C3 C2 179.2(3)
C18 C17 C16 107.5(3)
C18 C17 C22 122.0(3)
C16 C17 C22 130.4(3)
C3 C4 C5 179.6(3)
C5 C6 C7 179.0(4)
O2 N1 O1 124.5(3)
O2 N1 C12 118.4(3)
O1 N1 C12 117.1(3)
C1 C2 C3 177.6(3)
C7 C8 C9 178.3(3)
C12 C11 C10 117.6(3)
C12 C11 H11 121.2
C10 C11 H11 121.2
C15 C16 C17 107.7(3)
C15 C16 H16 126.1
C17 C16 H16 126.1
C18 C19 C20 108.4(3)
C18 C19 H19A 110.0
C20 C19 H19A 110.0
C18 C19 H19B 110.0
C20 C19 H19B 110.0
H19A C19 H19B 108.4
C13 C12 C11 124.5(3)
C13 C12 N1 118.0(3)
C11 C12 N1 117.4(3)
C16 C15 N2 108.8(3)
C16 C15 C1 127.5(3)
N2 C15 C1 123.7(3)
C17 C18 N2 108.4(3)
C17 C18 C19 127.2(3)
N2 C18 C19 124.4(3)
C9 C14 C13 120.2(3)
C9 C14 H14 119.9
C13 C14 H14 119.9
C21 C20 C19 112.7(3)
C21 C20 H20A 109.1
C19 C20 H20A 109.1
C21 C20 H20B 109.1
C19 C20 H20B 109.1
H20A C20 H20B 107.8
C9 C10 C11 119.7(3)
C9 C10 H10 120.1
C11 C10 H10 120.1
C24 C23 N2 126.6(3)
C24 C23 H23 116.7
N2 C23 H23 116.7
C20 C21 C22 111.7(3)
C20 C21 H21A 109.3
C22 C21 H21A 109.3
C20 C21 H21B 109.3
C22 C21 H21B 109.3
H21A C21 H21B 107.9
C23 C24 H24A 120.0
C23 C24 H24B 120.0
H24A C24 H24B 120.0

loop_
_geom_bond_atom_site_label_1
_geom_bond_atom_site_label_2
_geom_bond_distance
O2 N1 1.222(3)
N2 C15 1.389(4)
N2 C18 1.407(4)
N2 C23 1.421(4)
C22 C17 1.496(4)
C22 C21 1.534(4)
C22 H22A 0.9900
C22 H22B 0.9900
C5 C6 1.218(4)
C5 C4 1.351(4)
C13 C12 1.370(4)
C13 C14 1.401(4)
C13 H13 0.9500
C9 C10 1.391(4)
C9 C14 1.391(4)
C9 C8 1.428(4)
C7 C8 1.212(4)
C7 C6 1.361(4)
C1 C2 1.201(4)
C1 C15 1.430(4)
C3 C4 1.219(4)
C3 C2 1.359(4)
C17 C18 1.368(4)
C17 C16 1.426(4)
N1 O1 1.232(3)
N1 C12 1.489(4)
C11 C12 1.372(4)
C11 C10 1.405(4)
C11 H11 0.9500
C16 C15 1.370(4)
C16 H16 0.9500
C19 C18 1.480(4)
C19 C20 1.536(4)
C19 H19A 0.9900
C19 H19B 0.9900
C14 H14 0.9500
C20 C21 1.515(4)
C20 H20A 0.9900
C20 H20B 0.9900
C10 H10 0.9500
C23 C24 1.327(5)
C23 H23 0.9500
C21 H21A 0.9900
C21 H21B 0.9900
C24 H24A 0.9500
C24 H24B 0.9500

loop_
_geom_torsion_atom_site_label_1
_geom_torsion_atom_site_label_2
_geom_torsion_atom_site_label_3
_geom_torsion_atom_site_label_4
_geom_torsion
C21 C22 C17 C18 -15.8(4)
C21 C22 C17 C16 163.4(3)
C18 C17 C16 C15 0.6(4)
C22 C17 C16 C15 -178.7(3)
C14 C13 C12 C11 -0.2(5)
C14 C13 C12 N1 -179.3(3)
C10 C11 C12 C13 0.2(5)
C10 C11 C12 N1 179.4(3)
O2 N1 C12 C13 -179.1(3)
O1 N1 C12 C13 1.6(4)
O2 N1 C12 C11 1.7(4)
O1 N1 C12 C11 -177.7(3)
C17 C16 C15 N2 -0.4(4)
C17 C16 C15 C1 -177.5(3)
C18 N2 C15 C16 0.0(3)
C23 N2 C15 C16 175.8(3)
C18 N2 C15 C1 177.3(3)
C23 N2 C15 C1 -7.0(5)
C16 C17 C18 N2 -0.7(3)
C22 C17 C18 N2 178.8(3)
C16 C17 C18 C19 -179.9(3)
C22 C17 C18 C19 -0.4(5)
C15 N2 C18 C17 0.4(3)
C23 N2 C18 C17 -175.8(3)
C15 N2 C18 C19 179.7(3)
C23 N2 C18 C19 3.5(5)
C20 C19 C18 C17 -12.9(5)
C20 C19 C18 N2 168.0(3)
C10 C9 C14 C13 -0.5(5)
C8 C9 C14 C13 179.1(3)
C12 C13 C14 C9 0.3(5)
C18 C19 C20 C21 43.3(4)
C14 C9 C10 C11 0.6(5)
C8 C9 C10 C11 -179.1(3)
C12 C11 C10 C9 -0.4(5)
C15 N2 C23 C24 -14.4(5)
C18 N2 C23 C24 160.8(3)
C19 C20 C21 C22 -62.8(4)
C17 C22 C21 C20 46.0(4)
